data_7153539
loop_
_publ_author_name
'Ando, Kumiko'
'Tsuji, Eriko'
'Ando, Yuko'
'Kunitomo, Jun-ichi'
'Yamashita, Masayuki'
'Ohta, Shunsaku'
'Nabe, Takeshi'
'Kohno, Shigekatsu'
'Yokomizo, Takehiko'
'Shimizu, Takao'
'Ohishi, Yoshitaka'

_publ_section_title
;
 Preparation of 2- and
 4-(2-alkylcarbamoyl-1-methylvinyl)-7-alkyloxybenzo[b]furans having potent
 antagonistic activity against human leukotriene B4 BLT1 and/or BLT2
 receptors
;
_journal_issue 23
_journal_name_full 'Organic &amp;  Biomolecular Chemistry'
_journal_page_first 3427
_journal_page_last 3431
_journal_paper_doi 10.1039/b411286e
_journal_volume 2
_journal_year 2004
_chemical_formula_moiety 'C31 H31 N O4 '
_chemical_formula_sum 'C31 H31 N O4'
_chemical_formula_weight 481.59
_space_group_IT_number 2
_symmetry_cell_setting triclinic
_symmetry_Int_Tables_number 2
_symmetry_space_group_name_Hall '-P 1'
_symmetry_space_group_name_H-M 'P -1'
_audit_creation_date 'Mon Nov 17 16:28:15 2003'
_audit_creation_method 'by teXsan'
_cell_angle_alpha 104.45(1)
_cell_angle_beta 105.78(1)
_cell_angle_gamma 96.235(8)
_cell_formula_units_Z 2
_cell_length_a 10.259(1)
_cell_length_b 16.120(2)
_cell_length_c 8.654(2)
_cell_measurement_reflns_used 25
_cell_measurement_temperature 296.2
_cell_measurement_theta_max 30.0
_cell_measurement_theta_min 29.2
_cell_volume 1309.5(4)
_computing_cell_refinement 'MSC/AFC Diffractometer Control'
_computing_data_collection 'MSC/AFC Diffractometer Control'
_computing_data_reduction 'teXsan Ver. 1.11'
_computing_publication_material 'teXsan Ver. 1.11'
_computing_structure_refinement 'teXsan Ver. 1.10'
_computing_structure_solution SIR88
_diffrn_measured_fraction_theta_full 0.9979
_diffrn_measured_fraction_theta_max 0.9979
_diffrn_measurement_device_type 'Rigaku AFC7R'
_diffrn_measurement_method \w-2\q
_diffrn_radiation_type 'Cu K\a'
_diffrn_radiation_wavelength 1.5418
_diffrn_reflns_av_R_equivalents 0.020
_diffrn_reflns_limit_h_max 12
_diffrn_reflns_limit_h_min -11
_diffrn_reflns_limit_k_max 19
_diffrn_reflns_limit_k_min -18
_diffrn_reflns_limit_l_max 0
_diffrn_reflns_limit_l_min -10
_diffrn_reflns_number 5074
_diffrn_reflns_theta_full 67.60
_diffrn_reflns_theta_max 67.60
_diffrn_standards_decay_% 0.52
_diffrn_standards_interval_count 150
_diffrn_standards_number 3
_exptl_absorpt_coefficient_mu 0.642
_exptl_absorpt_correction_type none
_exptl_crystal_colour colorless
_exptl_crystal_density_diffrn 1.221
_exptl_crystal_density_method 'not measured'
_exptl_crystal_description plates
_exptl_crystal_size_max 0.250
_exptl_crystal_size_mid 0.150
_exptl_crystal_size_min 0.020
_refine_diff_density_max 0.56
_refine_diff_density_min -0.50
_refine_ls_extinction_coef 0.033(9)
_refine_ls_extinction_method 'Zachariasen(1967) type 2 Gaussian isotropic'
_refine_ls_goodness_of_fit_ref 1.358
_refine_ls_hydrogen_treatment noref
_refine_ls_number_parameters 326
_refine_ls_number_reflns 4727
_refine_ls_R_factor_gt 0.0587
_refine_ls_shift/su_max 0.0029
_refine_ls_structure_factor_coef Fsqd
_refine_ls_weighting_details 'w = 1/[\s^2^(Fo^2^) + (0.06500(Max(Fo^2^,0) + 2Fc^2^)/3)^2^]'
_refine_ls_weighting_scheme calc
_refine_ls_wR_factor_ref 0.1827
_reflns_number_gt 2503
_reflns_number_total 4727
_reflns_threshold_expression F^2^>2.0\s(F^2^)
_cod_data_source_file b411286esup1.cif
_cod_data_source_block compound_2
_cod_original_cell_volume 1309.5(3)
_cod_original_sg_symbol_H-M 'P -1         '
_cod_original_formula_sum 'C31 H31 N O4 '
_cod_database_code 7153539

loop_
_symmetry_equiv_pos_as_xyz
x,y,z
-x,-y,-z

loop_
_atom_site_label
_atom_site_type_symbol
_atom_site_fract_x
_atom_site_fract_y
_atom_site_fract_z
_atom_site_U_iso_or_equiv
_atom_site_adp_type
_atom_site_occupancy
_atom_site_calc_flag
O(1) O 0.4940(2) 0.0843(1) 0.8222(2) 0.0558(6) Uani 1.00 d
O(2) O 0.7264(2) 0.1226(1) 1.0890(3) 0.0781(7) Uani 1.00 d
O(3) O 0.3514(3) -0.3699(2) 0.3440(4) 0.104(1) Uani 1.00 d
O(4) O 0.2874(2) 0.1678(1) 0.6872(2) 0.0642(6) Uani 1.00 d
N(1) N 0.2912(4) -0.3845(2) 0.5661(4) 0.087(1) Uani 1.00 d
C(1) C 0.5729(3) 0.0220(2) 0.8474(4) 0.0546(8) Uani 1.00 d
C(2) C 0.5154(3) -0.0553(2) 0.7310(4) 0.0558(8) Uani 1.00 d
C(3) C 0.3900(3) -0.0450(2) 0.6227(3) 0.0541(8) Uani 1.00 d
C(4) C 0.2844(3) -0.1002(2) 0.4796(4) 0.0575(9) Uani 1.00 d
C(5) C 0.1815(3) -0.0602(2) 0.4081(4) 0.0679(10) Uani 1.00 d
C(6) C 0.1763(3) 0.0270(2) 0.4708(4) 0.0654(10) Uani 1.00 d
C(7) C 0.2790(3) 0.0815(2) 0.6107(4) 0.0563(9) Uani 1.00 d
C(8) C 0.3840(3) 0.0424(2) 0.6831(3) 0.0525(8) Uani 1.00 d
C(9) C 0.6985(3) 0.0500(2) 0.9925(4) 0.0616(9) Uani 1.00 d
C(10) C 0.7900(4) -0.0152(2) 1.0114(5) 0.086(1) Uani 1.00 d
C(11) C 0.2845(3) -0.1943(2) 0.4138(4) 0.0632(9) Uani 1.00 d
C(12) C 0.3122(3) -0.2420(2) 0.5188(4) 0.0624(9) Uani 1.00 d
C(13) C 0.3188(4) -0.3370(2) 0.4684(4) 0.068(1) Uani 1.00 d
C(14) C 0.2496(5) -0.2297(2) 0.2269(5) 0.098(1) Uani 1.00 d
C(15) C 0.3058(6) -0.4766(3) 0.5270(6) 0.111(2) Uani 1.00 d
C(16) C 0.1758(7) -0.5352(3) 0.4318(9) 0.155(3) Uani 1.00 d
C(17) C 0.2294(8) -0.3533(3) 0.7022(9) 0.139(2) Uani 1.00 d
C(18) C 0.329(1) -0.3323(5) 0.850(1) 0.198(4) Uani 1.00 d
C(19) C 0.1817(3) 0.2104(2) 0.6146(4) 0.0574(9) Uani 1.00 d
C(20) C 0.1878(3) 0.2207(2) 0.4477(3) 0.0523(8) Uani 1.00 d
C(21) C 0.3103(3) 0.2503(2) 0.4269(4) 0.068(1) Uani 1.00 d
C(22) C 0.3126(4) 0.2636(2) 0.2757(5) 0.085(1) Uani 1.00 d
C(23) C 0.1920(6) 0.2473(3) 0.1462(5) 0.093(2) Uani 1.00 d
C(24) C 0.0716(5) 0.2175(2) 0.1671(5) 0.086(1) Uani 1.00 d
C(25) C 0.0675(3) 0.2040(2) 0.3168(4) 0.0668(10) Uani 1.00 d
C(26) C 0.1972(3) 0.2970(2) 0.7418(4) 0.0579(9) Uani 1.00 d
C(27) C 0.0826(4) 0.3323(3) 0.7467(5) 0.085(1) Uani 1.00 d
C(28) C 0.0901(5) 0.4115(3) 0.8589(6) 0.107(2) Uani 1.00 d
C(29) C 0.2137(6) 0.4561(3) 0.9697(6) 0.098(2) Uani 1.00 d
C(30) C 0.3291(5) 0.4231(3) 0.9659(5) 0.097(1) Uani 1.00 d
C(31) C 0.3220(4) 0.3433(2) 0.8507(5) 0.081(1) Uani 1.00 d
H(1) H 0.5519 -0.1074 0.7224 0.0669 Uiso 1.00 calc
H(2) H 0.1099 -0.0944 0.3101 0.0815 Uiso 1.00 calc
H(3) H 0.1010 0.0499 0.4168 0.0785 Uiso 1.00 calc
H(4) H 0.7499 -0.0680 0.9236 0.1036 Uiso 1.00 calc
H(5) H 0.8005 -0.0260 1.1167 0.1036 Uiso 1.00 calc
H(6) H 0.8777 0.0070 1.0059 0.1036 Uiso 1.00 calc
H(7) H 0.3291 -0.2139 0.6347 0.0748 Uiso 1.00 calc
H(8) H 0.3235 -0.2546 0.2006 0.1181 Uiso 1.00 calc
H(9) H 0.1681 -0.2731 0.1845 0.1181 Uiso 1.00 calc
H(10) H 0.2353 -0.1837 0.1774 0.1181 Uiso 1.00 calc
H(11) H 0.3418 -0.4901 0.6293 0.1336 Uiso 1.00 calc
H(12) H 0.3682 -0.4847 0.4635 0.1336 Uiso 1.00 calc
H(13) H 0.1130 -0.5281 0.4948 0.1860 Uiso 1.00 calc
H(14) H 0.1901 -0.5937 0.4088 0.1860 Uiso 1.00 calc
H(15) H 0.1389 -0.5223 0.3291 0.1860 Uiso 1.00 calc
H(16) H 0.1592 -0.3982 0.6978 0.1671 Uiso 1.00 calc
H(17) H 0.1911 -0.3035 0.6889 0.1671 Uiso 1.00 calc
H(18) H 0.3996 -0.2876 0.8533 0.2375 Uiso 1.00 calc
H(19) H 0.2920 -0.3120 0.9383 0.2375 Uiso 1.00 calc
H(20) H 0.3674 -0.3823 0.8625 0.2375 Uiso 1.00 calc
H(21) H 0.3938 0.2618 0.5165 0.0815 Uiso 1.00 calc
H(22) H 0.3977 0.2841 0.2616 0.1019 Uiso 1.00 calc
H(23) H 0.1933 0.2570 0.0426 0.1120 Uiso 1.00 calc
H(24) H -0.0117 0.2056 0.0769 0.1033 Uiso 1.00 calc
H(25) H -0.0181 0.1832 0.3297 0.0802 Uiso 1.00 calc
H(26) H 0.0946 0.1763 0.5974 0.0689 Uiso 1.00 calc
H(27) H -0.0047 0.3014 0.6706 0.1014 Uiso 1.00 calc
H(28) H 0.0089 0.4349 0.8588 0.1282 Uiso 1.00 calc
H(29) H 0.2193 0.5100 1.0494 0.1170 Uiso 1.00 calc
H(30) H 0.4160 0.4546 1.0424 0.1169 Uiso 1.00 calc
H(31) H 0.4037 0.3212 0.8481 0.0975 Uiso 1.00 calc

loop_
_atom_site_aniso_label
_atom_site_aniso_U_11
_atom_site_aniso_U_22
_atom_site_aniso_U_33
_atom_site_aniso_U_12
_atom_site_aniso_U_13
_atom_site_aniso_U_23
O(1) 0.058(1) 0.046(1) 0.054(1) 0.0044(9) 0.0072(9) 0.0127(9)
O(2) 0.077(2) 0.063(1) 0.067(1) 0.003(1) -0.003(1) 0.002(1)
O(3) 0.153(3) 0.070(2) 0.088(2) 0.023(2) 0.050(2) 0.005(1)
O(4) 0.073(1) 0.051(1) 0.059(1) 0.0139(10) 0.002(1) 0.0192(9)
N(1) 0.124(3) 0.050(2) 0.104(2) 0.025(2) 0.059(2) 0.023(2)
C(1) 0.052(2) 0.051(2) 0.059(2) 0.008(1) 0.012(1) 0.018(1)
C(2) 0.060(2) 0.048(2) 0.056(2) 0.006(1) 0.013(1) 0.015(1)
C(3) 0.060(2) 0.046(2) 0.052(2) 0.002(1) 0.012(1) 0.018(1)
C(4) 0.066(2) 0.048(2) 0.050(2) -0.005(1) 0.009(1) 0.017(1)
C(5) 0.069(2) 0.058(2) 0.060(2) -0.009(2) -0.003(2) 0.021(1)
C(6) 0.064(2) 0.062(2) 0.065(2) 0.006(2) 0.004(2) 0.030(2)
C(7) 0.061(2) 0.051(2) 0.054(2) 0.005(1) 0.010(1) 0.023(1)
C(8) 0.055(2) 0.048(2) 0.048(2) 0.000(1) 0.008(1) 0.015(1)
C(9) 0.057(2) 0.061(2) 0.061(2) 0.005(1) 0.012(2) 0.017(2)
C(10) 0.068(2) 0.089(3) 0.087(3) 0.021(2) 0.002(2) 0.020(2)
C(11) 0.067(2) 0.053(2) 0.057(2) -0.007(1) 0.010(2) 0.011(1)
C(12) 0.071(2) 0.046(2) 0.056(2) 0.002(1) 0.010(2) 0.005(1)
C(13) 0.074(2) 0.048(2) 0.069(2) 0.005(2) 0.016(2) 0.004(2)
C(14) 0.152(4) 0.070(2) 0.059(2) 0.000(2) 0.025(2) 0.011(2)
C(15) 0.157(4) 0.053(2) 0.130(4) 0.023(3) 0.061(3) 0.018(2)
C(16) 0.202(6) 0.067(3) 0.201(6) 0.021(3) 0.088(5) 0.022(3)
C(17) 0.219(7) 0.062(3) 0.146(5) 0.028(3) 0.066(5) 0.037(3)
C(18) 0.34(1) 0.135(6) 0.177(7) 0.086(7) 0.142(8) 0.055(5)
C(19) 0.053(2) 0.060(2) 0.060(2) 0.010(1) 0.012(1) 0.026(1)
C(20) 0.058(2) 0.048(2) 0.051(2) 0.014(1) 0.014(1) 0.017(1)
C(21) 0.062(2) 0.073(2) 0.068(2) 0.011(2) 0.016(2) 0.025(2)
C(22) 0.097(3) 0.088(3) 0.091(3) 0.021(2) 0.053(3) 0.038(2)
C(23) 0.145(4) 0.083(3) 0.061(2) 0.028(3) 0.034(3) 0.033(2)
C(24) 0.106(3) 0.080(2) 0.060(2) 0.020(2) 0.000(2) 0.025(2)
C(25) 0.066(2) 0.061(2) 0.064(2) 0.010(2) 0.004(2) 0.020(2)
C(26) 0.070(2) 0.057(2) 0.051(2) 0.011(2) 0.019(2) 0.023(1)
C(27) 0.075(2) 0.098(3) 0.076(2) 0.028(2) 0.021(2) 0.014(2)
C(28) 0.114(4) 0.109(3) 0.100(3) 0.052(3) 0.041(3) 0.015(3)
C(29) 0.138(4) 0.072(3) 0.093(3) 0.028(3) 0.055(3) 0.016(2)
C(30) 0.106(3) 0.071(3) 0.090(3) -0.009(2) 0.022(2) 0.000(2)
C(31) 0.074(2) 0.073(2) 0.088(3) 0.006(2) 0.023(2) 0.014(2)

loop_
_atom_type_symbol
_atom_type_description
_atom_type_scat_dispersion_real
_atom_type_scat_dispersion_imag
_atom_type_scat_source
C C 0.018 0.009
;International Tables for Crystallography
(1992, Vol. C, Tables 4.2.6.8 and 6.1.1.1)
;
H H 0.000 0.000
;International Tables for Crystallography
(1992, Vol. C, Table 6.1.1.2)
;
N N 0.031 0.018
;International Tables for Crystallography
(1992, Vol. C, Tables 4.2.6.8 and 6.1.1.1)
;
O O 0.049 0.032
;International Tables for Crystallography
(1992, Vol. C, Tables 4.2.6.8 and 6.1.1.1)
;

loop_
_geom_angle_atom_site_label_1
_geom_angle_atom_site_label_2
_geom_angle_atom_site_label_3
_geom_angle
_geom_angle_publ_flag
C(1) O(1) C(8) 105.2(2) yes
C(7) O(4) C(19) 118.0(2) yes
C(13) N(1) C(15) 119.3(3) yes
C(13) N(1) C(17) 123.8(3) yes
C(15) N(1) C(17) 116.5(3) yes
O(1) C(1) C(2) 111.3(2) yes
O(1) C(1) C(9) 116.5(2) yes
C(2) C(1) C(9) 132.3(3) yes
C(1) C(2) C(3) 107.6(3) yes
C(1) C(2) H(1) 126.2 no
C(3) C(2) H(1) 126.2 no
C(2) C(3) C(4) 135.3(3) yes
C(2) C(3) C(8) 104.5(2) yes
C(4) C(3) C(8) 120.2(3) yes
C(3) C(4) C(5) 115.2(3) yes
C(3) C(4) C(11) 122.0(3) yes
C(5) C(4) C(11) 122.7(3) yes
C(4) C(5) C(6) 123.9(3) yes
C(4) C(5) H(2) 118.0 no
C(6) C(5) H(2) 118.0 no
C(5) C(6) C(7) 121.3(3) yes
C(5) C(6) H(3) 119.4 no
C(7) C(6) H(3) 119.4 no
O(4) C(7) C(6) 127.9(3) yes
O(4) C(7) C(8) 116.5(2) yes
C(6) C(7) C(8) 115.5(3) yes
O(1) C(8) C(3) 111.4(2) yes
O(1) C(8) C(7) 124.8(2) yes
C(3) C(8) C(7) 123.9(3) yes
O(2) C(9) C(1) 121.2(3) yes
O(2) C(9) C(10) 122.4(3) yes
C(1) C(9) C(10) 116.4(3) yes
C(9) C(10) H(4) 109.5 no
C(9) C(10) H(5) 109.5 no
C(9) C(10) H(6) 109.5 no
H(4) C(10) H(5) 109.5 no
H(4) C(10) H(6) 109.5 no
H(5) C(10) H(6) 109.5 no
C(4) C(11) C(12) 119.8(3) yes
C(4) C(11) C(14) 116.1(3) yes
C(12) C(11) C(14) 124.1(3) yes
C(11) C(12) C(13) 124.8(3) yes
C(11) C(12) H(7) 117.6 no
C(13) C(12) H(7) 117.6 no
O(3) C(13) N(1) 120.9(3) yes
O(3) C(13) C(12) 121.3(3) yes
N(1) C(13) C(12) 117.8(3) yes
C(11) C(14) H(8) 109.5 no
C(11) C(14) H(9) 109.5 no
C(11) C(14) H(10) 109.5 no
H(8) C(14) H(9) 109.5 no
H(8) C(14) H(10) 109.5 no
H(9) C(14) H(10) 109.5 no
N(1) C(15) C(16) 112.3(4) yes
N(1) C(15) H(11) 108.8 no
N(1) C(15) H(12) 108.8 no
C(16) C(15) H(11) 108.8 no
C(16) C(15) H(12) 108.8 no
H(11) C(15) H(12) 109.5 no
C(15) C(16) H(13) 109.5 no
C(15) C(16) H(14) 109.5 no
C(15) C(16) H(15) 109.5 no
H(13) C(16) H(14) 109.5 no
H(13) C(16) H(15) 109.5 no
H(14) C(16) H(15) 109.5 no
N(1) C(17) C(18) 108.2(7) yes
N(1) C(17) H(16) 109.8 no
N(1) C(17) H(17) 109.8 no
C(18) C(17) H(16) 109.8 no
C(18) C(17) H(17) 109.8 no
H(16) C(17) H(17) 109.5 no
C(17) C(18) H(18) 109.5 no
C(17) C(18) H(19) 109.5 no
C(17) C(18) H(20) 109.5 no
H(18) C(18) H(19) 109.5 no
H(18) C(18) H(20) 109.5 no
H(19) C(18) H(20) 109.5 no
O(4) C(19) C(20) 112.4(2) yes
O(4) C(19) C(26) 107.0(2) yes
O(4) C(19) H(26) 108.4 no
C(20) C(19) C(26) 112.2(2) yes
C(20) C(19) H(26) 108.4 no
C(26) C(19) H(26) 108.4 no
C(19) C(20) C(21) 121.1(3) yes
C(19) C(20) C(25) 119.4(3) yes
C(21) C(20) C(25) 119.4(3) yes
C(20) C(21) C(22) 120.1(3) yes
C(20) C(21) H(21) 119.9 no
C(22) C(21) H(21) 119.9 no
C(21) C(22) C(23) 120.1(4) yes
C(21) C(22) H(22) 119.9 no
C(23) C(22) H(22) 119.9 no
C(22) C(23) C(24) 119.5(3) yes
C(22) C(23) H(23) 120.2 no
C(24) C(23) H(23) 120.2 no
C(23) C(24) C(25) 121.1(3) yes
C(23) C(24) H(24) 119.4 no
C(25) C(24) H(24) 119.4 no
C(20) C(25) C(24) 119.7(3) yes
C(20) C(25) H(25) 120.1 no
C(24) C(25) H(25) 120.1 no
C(19) C(26) C(27) 119.1(3) yes
C(19) C(26) C(31) 122.8(3) yes
C(27) C(26) C(31) 118.1(3) yes
C(26) C(27) C(28) 121.8(4) yes
C(26) C(27) H(27) 119.1 no
C(28) C(27) H(27) 119.1 no
C(27) C(28) C(29) 119.8(4) yes
C(27) C(28) H(28) 120.1 no
C(29) C(28) H(28) 120.1 no
C(28) C(29) C(30) 119.5(4) yes
C(28) C(29) H(29) 120.2 no
C(30) C(29) H(29) 120.2 no
C(29) C(30) C(31) 120.7(4) yes
C(29) C(30) H(30) 119.6 no
C(31) C(30) H(30) 119.6 no
C(26) C(31) C(30) 120.0(4) yes
C(26) C(31) H(31) 120.0 no
C(30) C(31) H(31) 120.0 no

loop_
_geom_bond_atom_site_label_1
_geom_bond_atom_site_label_2
_geom_bond_distance
_geom_bond_publ_flag
O(1) C(1) 1.379(3) yes
O(1) C(8) 1.367(3) yes
O(2) C(9) 1.208(3) yes
O(3) C(13) 1.225(4) yes
O(4) C(7) 1.366(3) yes
O(4) C(19) 1.432(3) yes
N(1) C(13) 1.337(4) yes
N(1) C(15) 1.471(4) yes
N(1) C(17) 1.490(7) yes
C(1) C(2) 1.344(4) yes
C(1) C(9) 1.467(4) yes
C(2) C(3) 1.425(4) yes
C(2) H(1) 0.950 no
C(3) C(4) 1.417(4) yes
C(3) C(8) 1.389(4) yes
C(4) C(5) 1.381(4) yes
C(4) C(11) 1.482(4) yes
C(5) C(6) 1.388(4) yes
C(5) H(2) 0.950 no
C(6) C(7) 1.385(4) yes
C(6) H(3) 0.950 no
C(7) C(8) 1.388(4) yes
C(9) C(10) 1.492(4) yes
C(10) H(4) 0.950 no
C(10) H(5) 0.950 no
C(10) H(6) 0.950 no
C(11) C(12) 1.325(4) yes
C(11) C(14) 1.499(4) yes
C(12) C(13) 1.498(4) yes
C(12) H(7) 0.950 no
C(14) H(8) 0.950 no
C(14) H(9) 0.950 no
C(14) H(10) 0.950 no
C(15) C(16) 1.447(7) yes
C(15) H(11) 0.950 no
C(15) H(12) 0.950 no
C(16) H(13) 0.950 no
C(16) H(14) 0.950 no
C(16) H(15) 0.950 no
C(17) C(18) 1.339(10) yes
C(17) H(16) 0.950 no
C(17) H(17) 0.950 no
C(18) H(18) 0.950 no
C(18) H(19) 0.950 no
C(18) H(20) 0.950 no
C(19) C(20) 1.511(4) yes
C(19) C(26) 1.509(4) yes
C(19) H(26) 0.950 no
C(20) C(21) 1.369(4) yes
C(20) C(25) 1.376(4) yes
C(21) C(22) 1.383(5) yes
C(21) H(21) 0.950 no
C(22) C(23) 1.372(6) yes
C(22) H(22) 0.950 no
C(23) C(24) 1.352(6) yes
C(23) H(23) 0.950 no
C(24) C(25) 1.377(5) yes
C(24) H(24) 0.950 no
C(25) H(25) 0.950 no
C(26) C(27) 1.367(5) yes
C(26) C(31) 1.367(4) yes
C(27) C(28) 1.378(5) yes
C(27) H(27) 0.950 no
C(28) C(29) 1.357(6) yes
C(28) H(28) 0.950 no
C(29) C(30) 1.354(6) yes
C(29) H(29) 0.950 no
C(30) C(31) 1.398(5) yes
C(30) H(30) 0.950 no
C(31) H(31) 0.950 no

loop_
_geom_contact_atom_site_label_1
_geom_contact_atom_site_label_2
_geom_contact_distance
_geom_contact_site_symmetry_2
O(1) C(14) 3.515(5) 2_656
O(2) C(18) 3.424(7) 2_657
O(2) C(25) 3.437(4) 1_656
O(2) C(3) 3.474(4) 2_657
O(2) C(2) 3.481(4) 2_657
O(2) C(24) 3.513(5) 1_656
O(3) C(29) 3.532(5) 1_544
O(3) C(21) 3.549(4) 2_656
C(1) C(1) 3.544(6) 2_657

loop_
_geom_torsion_atom_site_label_1
_geom_torsion_atom_site_label_2
_geom_torsion_atom_site_label_3
_geom_torsion_atom_site_label_4
_geom_torsion
_geom_torsion_publ_flag
O(1) C(1) C(2) C(3) -0.9(3) yes
O(1) C(1) C(9) O(2) 3.9(5) yes
O(1) C(1) C(9) C(10) -175.0(3) yes
O(1) C(8) C(3) C(2) -1.9(3) yes
O(1) C(8) C(3) C(4) 179.4(3) yes
O(1) C(8) C(7) O(4) -0.8(4) yes
O(1) C(8) C(7) C(6) -179.5(3) yes
O(2) C(9) C(1) C(2) -174.9(3) yes
O(3) C(13) N(1) C(15) 2.5(6) yes
O(3) C(13) N(1) C(17) -169.7(4) yes
O(3) C(13) C(12) C(11) 28.6(6) yes
O(4) C(7) C(6) C(5) -179.4(3) yes
O(4) C(7) C(8) C(3) 179.1(3) yes
O(4) C(19) C(20) C(21) -46.0(4) yes
O(4) C(19) C(20) C(25) 137.2(3) yes
O(4) C(19) C(26) C(27) -149.6(3) yes
O(4) C(19) C(26) C(31) 32.1(4) yes
N(1) C(13) C(12) C(11) -153.0(4) yes
C(1) O(1) C(8) C(3) 1.4(3) yes
C(1) O(1) C(8) C(7) -178.7(3) yes
C(1) C(2) C(3) C(4) -179.9(3) yes
C(1) C(2) C(3) C(8) 1.6(3) yes
C(2) C(1) O(1) C(8) -0.3(3) yes
C(2) C(1) C(9) C(10) 6.3(5) yes
C(2) C(3) C(4) C(5) -177.2(3) yes
C(2) C(3) C(4) C(11) 3.5(5) yes
C(2) C(3) C(8) C(7) 178.2(3) yes
C(3) C(2) C(1) C(9) 178.0(3) yes
C(3) C(4) C(5) C(6) -1.6(5) yes
C(3) C(4) C(11) C(12) 44.9(5) yes
C(3) C(4) C(11) C(14) -136.1(3) yes
C(3) C(8) C(7) C(6) 0.4(4) yes
C(4) C(3) C(8) C(7) -0.5(4) yes
C(4) C(5) C(6) C(7) 1.7(5) yes
C(4) C(11) C(12) C(13) -178.4(3) yes
C(5) C(4) C(3) C(8) 1.1(4) yes
C(5) C(4) C(11) C(12) -134.3(3) yes
C(5) C(4) C(11) C(14) 44.7(5) yes
C(5) C(6) C(7) C(8) -0.9(5) yes
C(6) C(5) C(4) C(11) 177.6(3) yes
C(6) C(7) O(4) C(19) -2.3(5) yes
C(7) O(4) C(19) C(20) -69.0(3) yes
C(7) O(4) C(19) C(26) 167.5(2) yes
C(8) O(1) C(1) C(9) -179.3(3) yes
C(8) C(3) C(4) C(11) -178.2(3) yes
C(8) C(7) O(4) C(19) 179.3(3) yes
C(12) C(13) N(1) C(15) -175.9(4) yes
C(12) C(13) N(1) C(17) 11.9(6) yes
C(13) N(1) C(15) C(16) -97.0(5) yes
C(13) N(1) C(17) C(18) -104.3(6) yes
C(13) C(12) C(11) C(14) 2.7(6) yes
C(15) N(1) C(17) C(18) 83.3(6) yes
C(16) C(15) N(1) C(17) 75.8(6) yes
C(19) C(20) C(21) C(22) -176.5(3) yes
C(19) C(20) C(25) C(24) 176.7(3) yes
C(19) C(26) C(27) C(28) -179.4(4) yes
C(19) C(26) C(31) C(30) -179.8(3) yes
C(20) C(19) C(26) C(27) 86.7(4) yes
C(20) C(19) C(26) C(31) -91.6(4) yes
C(20) C(21) C(22) C(23) 0.1(6) yes
C(20) C(25) C(24) C(23) -0.3(6) yes
C(21) C(20) C(19) C(26) 74.6(4) yes
C(21) C(20) C(25) C(24) -0.2(5) yes
C(21) C(22) C(23) C(24) -0.6(6) yes
C(22) C(21) C(20) C(25) 0.3(5) yes
C(22) C(23) C(24) C(25) 0.7(6) yes
C(25) C(20) C(19) C(26) -102.2(3) yes
C(26) C(27) C(28) C(29) -0.7(7) yes
C(26) C(31) C(30) C(29) -0.9(7) yes
C(27) C(26) C(31) C(30) 1.8(5) yes
C(27) C(28) C(29) C(30) 1.7(7) yes
C(28) C(27) C(26) C(31) -1.0(6) yes
C(28) C(29) C(30) C(31) -0.9(7) yes
C(28) C(29) C(30) C(31) -0.9(7) yes
